data_4512978
loop_
_publ_author_name
'Tomar, Kapil'
'Rajak, Richa'
'Sanda, Suresh'
'Konar, Sanjit'

_publ_section_title
;
 Synthesis and Characterization of Polyhedral-Based Metal--Organic
 Frameworks Using a Flexible Bipyrazole Ligand: Topological Analysis and
 Sorption Property Studies
;
_journal_issue 6
_journal_name_full 'Crystal Growth &amp; Design'
_journal_page_first 2732
_journal_paper_doi 10.1021/acs.cgd.5b00056
_journal_volume 15
_journal_year 2015
_chemical_formula_moiety 'C26 H30 N8 Ni O4'
_chemical_formula_sum 'C26 H30 N8 Ni O4'
_chemical_formula_weight 577.27
_space_group_IT_number 167
_symmetry_cell_setting trigonal
_symmetry_space_group_name_Hall '-R 3 2"c'
_symmetry_space_group_name_H-M 'R -3 c :H'
_atom_sites_solution_hydrogens geom
_atom_sites_solution_primary direct
_atom_sites_solution_secondary difmap
_audit_creation_method SHELXL-97
_cell_angle_alpha 90.00
_cell_angle_beta 90.00
_cell_angle_gamma 120.00
_cell_formula_units_Z 18
_cell_length_a 19.6880(15)
_cell_length_b 19.6880(15)
_cell_length_c 48.637(5)
_cell_measurement_reflns_used 125
_cell_measurement_temperature 140(2)
_cell_measurement_theta_max 27.75
_cell_measurement_theta_min 2.34
_cell_volume 16327(2)
_computing_cell_refinement 'Bruker Kappa Apex'
_computing_data_collection 'Bruker Kappa Apex'
_computing_data_reduction 'Bruker SAINT'
_computing_molecular_graphics 'Bruker SHELXTL'
_computing_publication_material 'Bruker SHELXTL'
_computing_structure_refinement 'SHELXL-97 (Sheldrick, 2008)'
_computing_structure_solution 'SHELXS-97 (Sheldrick, 2008)'
_diffrn_ambient_temperature 140(2)
_diffrn_measured_fraction_theta_full 0.995
_diffrn_measured_fraction_theta_max 0.995
_diffrn_measurement_device_type 'CCD area detector'
_diffrn_measurement_method 'phi omega scans'
_diffrn_radiation_monochromator graphite
_diffrn_radiation_source 'fine-focus sealed tube'
_diffrn_radiation_type MoK\a
_diffrn_radiation_wavelength 0.71073
_diffrn_reflns_av_R_equivalents 0.1236
_diffrn_reflns_av_sigmaI/netI 0.0506
_diffrn_reflns_limit_h_max 26
_diffrn_reflns_limit_h_min -25
_diffrn_reflns_limit_k_max 26
_diffrn_reflns_limit_k_min -26
_diffrn_reflns_limit_l_max 64
_diffrn_reflns_limit_l_min -64
_diffrn_reflns_number 133727
_diffrn_reflns_theta_full 28.48
_diffrn_reflns_theta_max 28.48
_diffrn_reflns_theta_min 2.42
_exptl_absorpt_coefficient_mu 0.570
_exptl_absorpt_correction_T_max 0.918
_exptl_absorpt_correction_T_min 0.872
_exptl_absorpt_correction_type multi-scan
_exptl_absorpt_process_details '(SADABS; Bruker, 2000)'
_exptl_crystal_colour green
_exptl_crystal_density_diffrn 1.057
_exptl_crystal_density_method 'not measured'
_exptl_crystal_description square
_exptl_crystal_F_000 5436.0
_exptl_crystal_size_max 0.25
_exptl_crystal_size_mid 0.20
_exptl_crystal_size_min 0.15
_platon_squeeze_details
; 
 ? 
;
_refine_diff_density_max 0.907
_refine_diff_density_min -0.518
_refine_diff_density_rms 0.091
_refine_ls_extinction_method none
_refine_ls_goodness_of_fit_ref 1.155
_refine_ls_hydrogen_treatment constr
_refine_ls_matrix_type full
_refine_ls_number_parameters 181
_refine_ls_number_reflns 4590
_refine_ls_number_restraints 0
_refine_ls_restrained_S_all 1.155
_refine_ls_R_factor_all 0.0885
_refine_ls_R_factor_gt 0.0654
_refine_ls_shift/su_max 0.000
_refine_ls_shift/su_mean 0.000
_refine_ls_structure_factor_coef Fsqd
_refine_ls_weighting_details 'calc w=1/[\s^2^(Fo^2^)+(0.0561P)^2^+79.5333P] where P=(Fo^2^+2Fc^2^)/3'
_refine_ls_weighting_scheme calc
_refine_ls_wR_factor_gt 0.1320
_refine_ls_wR_factor_ref 0.1412
_reflns_number_gt 3942
_reflns_number_total 4590
_reflns_threshold_expression >2sigma(I)
_cod_data_source_file cg5b00056_si_002.cif
_cod_data_source_block mo_rr_20_4__0ma
_cod_depositor_comments
;
The following automatic conversions were performed:

'_symmetry_cell_setting' value 'Trigonal' changed to 'trigonal'
according to
/usr/data/users/saulius/crontab/automatic-downloads/rss-feeds/ACS/lib/dictionaries/cif_core.dic
dictionary named 'cif_core.dic' version 2.4.2 from 2011-04-26.

Automatic conversion script
Id: cif_fix_values 3271 2015-04-21 07:52:19Z andrius 

 Adding full bibliography for 4512910--4512979.cif.
;
_cod_original_sg_symbol_H-M R-3c
_cod_database_code 4512978

loop_
_symmetry_equiv_pos_as_xyz
'x, y, z'
'-y, x-y, z'
'-x+y, -x, z'
'y, x, -z+1/2'
'-x, -x+y, -z+1/2'
'x-y, -y, -z+1/2'
'x+2/3, y+1/3, z+1/3'
'-y+2/3, x-y+1/3, z+1/3'
'-x+y+2/3, -x+1/3, z+1/3'
'y+2/3, x+1/3, -z+5/6'
'-x+2/3, -x+y+1/3, -z+5/6'
'x-y+2/3, -y+1/3, -z+5/6'
'x+1/3, y+2/3, z+2/3'
'-y+1/3, x-y+2/3, z+2/3'
'-x+y+1/3, -x+2/3, z+2/3'
'y+1/3, x+2/3, -z+7/6'
'-x+1/3, -x+y+2/3, -z+7/6'
'x-y+1/3, -y+2/3, -z+7/6'
'-x, -y, -z'
'y, -x+y, -z'
'x-y, x, -z'
'-y, -x, z-1/2'
'x, x-y, z-1/2'
'-x+y, y, z-1/2'
'-x+2/3, -y+1/3, -z+1/3'
'y+2/3, -x+y+1/3, -z+1/3'
'x-y+2/3, x+1/3, -z+1/3'
'-y+2/3, -x+1/3, z-1/6'
'x+2/3, x-y+1/3, z-1/6'
'-x+y+2/3, y+1/3, z-1/6'
'-x+1/3, -y+2/3, -z+2/3'
'y+1/3, -x+y+2/3, -z+2/3'
'x-y+1/3, x+2/3, -z+2/3'
'-y+1/3, -x+2/3, z+1/6'
'x+1/3, x-y+2/3, z+1/6'
'-x+y+1/3, y+2/3, z+1/6'

loop_
_atom_site_label
_atom_site_type_symbol
_atom_site_fract_x
_atom_site_fract_y
_atom_site_fract_z
_atom_site_U_iso_or_equiv
_atom_site_adp_type
_atom_site_occupancy
_atom_site_symmetry_multiplicity
_atom_site_calc_flag
_atom_site_refinement_flags
Ni1 Ni 0.14439(2) 0.3333 0.0833 0.00485(13) Uani 1 2 d S
O1 O 0.09007(10) 0.21306(10) 0.09257(4) 0.0095(4) Uani 1 1 d .
O2 O -0.04042(11) 0.16307(11) 0.09412(4) 0.0164(4) Uani 1 1 d .
N1 N 0.06080(13) 0.30963(13) 0.05267(4) 0.0115(5) Uani 1 1 d .
N2 N 0.23069(12) 0.35010(13) 0.11215(4) 0.0099(4) Uani 1 1 d .
N7 N 0.04217(14) 0.36535(13) 0.04778(5) 0.0154(5) Uani 1 1 d .
H7A H 0.0515 0.4034 0.0593 0.018 Uiso 1 1 d R
N8 N 0.30501(13) 0.40912(13) 0.10667(5) 0.0144(5) Uani 1 1 d .
H8 H 0.3200 0.4327 0.0906 0.017 Uiso 1 1 d R
C1 C 0.02077(15) 0.15711(15) 0.09363(5) 0.0110(5) Uani 1 1 d .
C2 C 0.00986(15) 0.07549(15) 0.09369(5) 0.0107(5) Uani 1 1 d .
C3 C -0.06518(15) 0.00975(15) 0.09365(5) 0.0118(5) Uani 1 1 d .
H3 H -0.1088 0.0163 0.0936 0.014 Uiso 1 1 calc R
C10 C 0.43690(18) 0.48809(19) 0.12735(7) 0.0259(7) Uani 1 1 d .
H10A H 0.4674 0.4630 0.1245 0.039 Uiso 1 1 calc R
H10B H 0.4525 0.5170 0.1443 0.039 Uiso 1 1 calc R
H10C H 0.4454 0.5233 0.1124 0.039 Uiso 1 1 calc R
C11 C 0.35282(17) 0.42799(16) 0.12875(6) 0.0154(6) Uani 1 1 d .
C12 C 0.30715(16) 0.37922(16) 0.14992(5) 0.0136(5) Uani 1 1 d .
C13 C 0.23208(16) 0.33101(16) 0.13835(5) 0.0127(5) Uani 1 1 d .
C14 C 0.16219(17) 0.26460(17) 0.15157(6) 0.0186(6) Uani 1 1 d .
H14A H 0.1174 0.2709 0.1489 0.028 Uiso 1 1 calc R
H14B H 0.1717 0.2640 0.1709 0.028 Uiso 1 1 calc R
H14C H 0.1524 0.2161 0.1435 0.028 Uiso 1 1 calc R
C25 C 0.04047(18) 0.18898(17) 0.02779(6) 0.0185(6) Uani 1 1 d .
H25A H 0.0913 0.1996 0.0337 0.028 Uiso 1 1 calc R
H25B H 0.0327 0.1723 0.0089 0.028 Uiso 1 1 calc R
H25C H 0.0009 0.1484 0.0390 0.028 Uiso 1 1 calc R
C26 C 0.03504(16) 0.26167(16) 0.03038(5) 0.0133(5) Uani 1 1 d .
C27 C 0.33494(16) 0.37770(16) 0.17782(5) 0.0138(5) Uani 1 1 d .
C28 C 0.00754(17) 0.35701(16) 0.02337(6) 0.0154(6) Uani 1 1 d .
C29 C -0.0170(2) 0.4130(2) 0.01328(7) 0.0308(8) Uani 1 1 d .
H29A H -0.0659 0.4010 0.0217 0.046 Uiso 1 1 calc R
H29B H -0.0233 0.4085 -0.0063 0.046 Uiso 1 1 calc R
H29C H 0.0224 0.4656 0.0180 0.046 Uiso 1 1 calc R

loop_
_atom_site_aniso_label
_atom_site_aniso_U_11
_atom_site_aniso_U_22
_atom_site_aniso_U_33
_atom_site_aniso_U_23
_atom_site_aniso_U_13
_atom_site_aniso_U_12
Ni1 0.00507(17) 0.0056(2) 0.0041(2) -0.00077(16) -0.00038(8) 0.00278(11)
O1 0.0083(9) 0.0072(8) 0.0117(8) -0.0015(7) -0.0009(7) 0.0030(7)
O2 0.0110(9) 0.0108(9) 0.0290(11) -0.0013(8) 0.0007(8) 0.0067(8)
N1 0.0093(10) 0.0124(11) 0.0118(10) 0.0033(9) -0.0019(8) 0.0047(9)
N2 0.0099(10) 0.0108(11) 0.0078(10) -0.0003(8) -0.0025(8) 0.0043(9)
N7 0.0185(12) 0.0128(11) 0.0162(12) -0.0060(9) -0.0042(9) 0.0088(10)
N8 0.0123(11) 0.0149(11) 0.0127(11) 0.0019(9) -0.0013(9) 0.0045(9)
C1 0.0110(12) 0.0094(12) 0.0119(12) -0.0019(10) 0.0006(10) 0.0046(10)
C2 0.0108(12) 0.0079(12) 0.0140(12) -0.0001(10) -0.0005(10) 0.0053(10)
C3 0.0089(12) 0.0106(12) 0.0164(13) -0.0006(10) -0.0001(10) 0.0053(10)
C10 0.0164(15) 0.0276(17) 0.0213(15) 0.0016(13) -0.0040(12) 0.0018(13)
C11 0.0170(14) 0.0133(13) 0.0125(12) -0.0022(10) -0.0051(10) 0.0052(11)
C12 0.0148(13) 0.0143(13) 0.0114(12) -0.0012(10) -0.0022(10) 0.0071(11)
C13 0.0160(13) 0.0123(12) 0.0118(12) -0.0013(10) -0.0023(10) 0.0085(11)
C14 0.0186(14) 0.0193(14) 0.0134(13) 0.0014(11) -0.0020(11) 0.0062(12)
C25 0.0210(15) 0.0204(15) 0.0167(14) -0.0023(11) -0.0042(11) 0.0123(13)
C26 0.0139(13) 0.0132(13) 0.0115(12) -0.0008(10) -0.0010(10) 0.0058(11)
C27 0.0128(13) 0.0141(13) 0.0141(13) -0.0011(10) -0.0026(10) 0.0063(11)
C28 0.0161(14) 0.0146(13) 0.0168(13) -0.0021(11) -0.0058(11) 0.0087(11)
C29 0.046(2) 0.0288(18) 0.0281(17) -0.0092(14) -0.0175(15) 0.0261(17)

loop_
_atom_type_symbol
_atom_type_description
_atom_type_scat_dispersion_real
_atom_type_scat_dispersion_imag
_atom_type_scat_source
C C 0.0033 0.0016 'International Tables Vol C Tables 4.2.6.8 and 6.1.1.4'
H H 0.0000 0.0000 'International Tables Vol C Tables 4.2.6.8 and 6.1.1.4'
N N 0.0061 0.0033 'International Tables Vol C Tables 4.2.6.8 and 6.1.1.4'
Ni Ni 0.3393 1.1124 'International Tables Vol C Tables 4.2.6.8 and 6.1.1.4'
O O 0.0106 0.0060 'International Tables Vol C Tables 4.2.6.8 and 6.1.1.4'

loop_
_geom_angle_atom_site_label_1
_geom_angle_atom_site_label_2
_geom_angle_atom_site_label_3
_geom_angle
_geom_angle_site_symmetry_1
_geom_angle_site_symmetry_3
N1 Ni1 N1 95.15(13) 18_554 .
N1 Ni1 N2 89.49(9) 18_554 .
N1 Ni1 N2 174.75(9) . .
N1 Ni1 N2 174.75(9) 18_554 18_554
N1 Ni1 N2 89.48(9) . 18_554
N2 Ni1 N2 86.00(12) . 18_554
N1 Ni1 O1 94.17(8) 18_554 .
N1 Ni1 O1 90.04(8) . .
N2 Ni1 O1 87.15(8) . .
N2 Ni1 O1 88.28(8) 18_554 .
N1 Ni1 O1 90.05(8) 18_554 18_554
N1 Ni1 O1 94.17(8) . 18_554
N2 Ni1 O1 88.29(8) . 18_554
N2 Ni1 O1 87.14(8) 18_554 18_554
O1 Ni1 O1 173.75(10) . 18_554
C1 O1 Ni1 135.64(17) . .
N7 N1 C26 105.5(2) . .
N7 N1 Ni1 116.75(17) . .
C26 N1 Ni1 134.60(19) . .
C13 N2 N8 105.2(2) . .
C13 N2 Ni1 136.37(18) . .
N8 N2 Ni1 116.28(16) . .
C28 N7 N1 112.8(2) . .
C28 N7 H7A 123.3 . .
N1 N7 H7A 123.9 . .
C11 N8 N2 112.4(2) . .
C11 N8 H8 123.8 . .
N2 N8 H8 123.8 . .
O1 C1 O2 125.9(2) . .
O1 C1 C2 116.6(2) . .
O2 C1 C2 117.5(2) . .
C3 C2 C3 119.3(3) 3 .
C3 C2 C1 120.2(2) 3 .
C3 C2 C1 120.5(2) . .
C2 C3 C2 120.7(3) 2 .
C2 C3 H3 119.6 2 .
C2 C3 H3 119.6 . .
C11 C10 H10A 109.5 . .
C11 C10 H10B 109.5 . .
H10A C10 H10B 109.5 . .
C11 C10 H10C 109.5 . .
H10A C10 H10C 109.5 . .
H10B C10 H10C 109.5 . .
N8 C11 C12 106.1(2) . .
N8 C11 C10 122.0(3) . .
C12 C11 C10 131.8(3) . .
C11 C12 C13 105.5(2) . .
C11 C12 C27 125.5(3) . .
C13 C12 C27 129.0(2) . .
N2 C13 C12 110.7(2) . .
N2 C13 C14 121.4(2) . .
C12 C13 C14 127.9(2) . .
C13 C14 H14A 109.5 . .
C13 C14 H14B 109.5 . .
H14A C14 H14B 109.5 . .
C13 C14 H14C 109.5 . .
H14A C14 H14C 109.5 . .
H14B C14 H14C 109.5 . .
C26 C25 H25A 109.5 . .
C26 C25 H25B 109.5 . .
H25A C25 H25B 109.5 . .
C26 C25 H25C 109.5 . .
H25A C25 H25C 109.5 . .
H25B C25 H25C 109.5 . .
N1 C26 C27 109.5(2) . 29_455
N1 C26 C25 123.6(2) . .
C27 C26 C25 126.9(2) 29_455 .
C28 C27 C26 105.0(2) 35 35
C28 C27 C12 127.2(2) 35 .
C26 C27 C12 127.5(3) 35 .
N7 C28 C27 107.1(2) . 29_455
N7 C28 C29 122.4(3) . .
C27 C28 C29 130.6(3) 29_455 .
C28 C29 H29A 109.5 . .
C28 C29 H29B 109.5 . .
H29A C29 H29B 109.5 . .
C28 C29 H29C 109.5 . .
H29A C29 H29C 109.5 . .
H29B C29 H29C 109.5 . .

loop_
_geom_bond_atom_site_label_1
_geom_bond_atom_site_label_2
_geom_bond_distance
_geom_bond_site_symmetry_2
Ni1 N1 2.093(2) 18_554
Ni1 N1 2.093(2) .
Ni1 N2 2.098(2) .
Ni1 N2 2.098(2) 18_554
Ni1 O1 2.1024(17) .
Ni1 O1 2.1025(17) 18_554
O1 C1 1.255(3) .
O2 C1 1.268(3) .
N1 N7 1.340(3) .
N1 C26 1.358(3) .
N2 C13 1.332(3) .
N2 N8 1.365(3) .
N7 C28 1.338(4) .
N7 H7A 0.8797 .
N8 C11 1.352(3) .
N8 H8 0.8802 .
C1 C2 1.511(4) .
C2 C3 1.394(4) 3
C2 C3 1.395(4) .
C3 C2 1.394(4) 2
C3 H3 0.9300 .
C10 C11 1.479(4) .
C10 H10A 0.9600 .
C10 H10B 0.9600 .
C10 H10C 0.9600 .
C11 C12 1.388(4) .
C12 C13 1.414(4) .
C12 C27 1.469(4) .
C13 C14 1.489(4) .
C14 H14A 0.9600 .
C14 H14B 0.9600 .
C14 H14C 0.9600 .
C25 C26 1.493(4) .
C25 H25A 0.9600 .
C25 H25B 0.9600 .
C25 H25C 0.9600 .
C26 C27 1.416(4) 29_455
C27 C28 1.387(4) 35
C27 C26 1.416(4) 35
C28 C27 1.387(4) 29_455
C28 C29 1.491(4) .
C29 H29A 0.9600 .
C29 H29B 0.9600 .
C29 H29C 0.9600 .

loop_
_geom_torsion_atom_site_label_1
_geom_torsion_atom_site_label_2
_geom_torsion_atom_site_label_3
_geom_torsion_atom_site_label_4
_geom_torsion
_geom_torsion_site_symmetry_1
_geom_torsion_site_symmetry_4
N1 Ni1 O1 C1 57.8(2) 18_554 .
N1 Ni1 O1 C1 -37.4(2) . .
N2 Ni1 O1 C1 147.0(2) . .
N2 Ni1 O1 C1 -126.9(2) 18_554 .
O1 Ni1 O1 C1 -169.8(2) 18_554 .
N1 Ni1 N1 N7 54.88(16) 18_554 .
N2 Ni1 N1 N7 -153.3(9) . .
N2 Ni1 N1 N7 -122.64(19) 18_554 .
O1 Ni1 N1 N7 149.07(18) . .
O1 Ni1 N1 N7 -35.54(19) 18_554 .
N1 Ni1 N1 C26 -148.5(3) 18_554 .
N2 Ni1 N1 C26 3.4(11) . .
N2 Ni1 N1 C26 34.0(3) 18_554 .
O1 Ni1 N1 C26 -54.3(3) . .
O1 Ni1 N1 C26 121.1(2) 18_554 .
N1 Ni1 N2 C13 41.3(3) 18_554 .
N1 Ni1 N2 C13 -110.7(9) . .
N2 Ni1 N2 C13 -141.4(3) 18_554 .
O1 Ni1 N2 C13 -52.9(3) . .
O1 Ni1 N2 C13 131.3(3) 18_554 .
N1 Ni1 N2 N8 -119.16(18) 18_554 .
N1 Ni1 N2 N8 88.9(10) . .
N2 Ni1 N2 N8 58.15(16) 18_554 .
O1 Ni1 N2 N8 146.63(18) . .
O1 Ni1 N2 N8 -29.10(18) 18_554 .
C26 N1 N7 C28 -1.4(3) . .
Ni1 N1 N7 C28 161.53(19) . .
C13 N2 N8 C11 -0.5(3) . .
Ni1 N2 N8 C11 165.69(18) . .
Ni1 O1 C1 O2 -14.9(4) . .
Ni1 O1 C1 C2 163.63(17) . .
O1 C1 C2 C3 2.4(4) . 3
O2 C1 C2 C3 -178.9(2) . 3
O1 C1 C2 C3 -177.3(2) . .
O2 C1 C2 C3 1.4(4) . .
C3 C2 C3 C2 0.3(5) 3 2
C1 C2 C3 C2 179.97(17) . 2
N2 N8 C11 C12 -0.6(3) . .
N2 N8 C11 C10 177.4(3) . .
N8 C11 C12 C13 1.4(3) . .
C10 C11 C12 C13 -176.4(3) . .
N8 C11 C12 C27 178.7(3) . .
C10 C11 C12 C27 0.9(5) . .
N8 N2 C13 C12 1.4(3) . .
Ni1 N2 C13 C12 -160.5(2) . .
N8 N2 C13 C14 -176.1(2) . .
Ni1 N2 C13 C14 22.0(4) . .
C11 C12 C13 N2 -1.8(3) . .
C27 C12 C13 N2 -178.9(3) . .
C11 C12 C13 C14 175.6(3) . .
C27 C12 C13 C14 -1.6(5) . .
N7 N1 C26 C27 1.5(3) . 29_455
Ni1 N1 C26 C27 -156.9(2) . 29_455
N7 N1 C26 C25 -177.0(3) . .
Ni1 N1 C26 C25 24.5(4) . .
C11 C12 C27 C28 -113.3(3) . 35
C13 C12 C27 C28 63.3(4) . 35
C11 C12 C27 C26 60.1(4) . 35
C13 C12 C27 C26 -123.3(3) . 35
N1 N7 C28 C27 0.8(3) . 29_455
N1 N7 C28 C29 -178.8(3) . .

loop_
_platon_squeeze_void_nr
_platon_squeeze_void_average_x
_platon_squeeze_void_average_y
_platon_squeeze_void_average_z
_platon_squeeze_void_volume
_platon_squeeze_void_count_electrons
_platon_squeeze_void_content
1 0.000 0.000 0.000 63 13 ' '
2 -0.333 0.333 0.083 933 223 ' '
3 0.000 0.000 0.250 933 223 ' '
4 0.333 0.667 0.417 933 223 ' '
5 0.000 0.000 0.500 63 13 ' '
6 -0.333 0.333 0.583 933 224 ' '
7 0.000 0.000 0.750 932 222 ' '
8 0.333 0.667 0.917 933 224 ' '
9 0.333 0.667 0.167 63 13 ' '
10 0.333 0.667 0.667 63 13 ' '
11 0.667 0.333 0.333 63 13 ' '
12 0.667 0.333 0.833 63 13 ' '
